data_1565410
loop_
_publ_author_name
'Visayas, Benjoe Rey Baguio'
'Pahari, Shyam K.'
'Gokoglan, Tugba Ceren'
'Golen, James A.'
'Agar, Ertan'
'Cappillino, Patrick'
'Mayes, Maricris Lodriguito'

_publ_section_title
;
 Computational and Experimental Investigation of the Effect of Cation
 Structure on the Solubility of Anionic Flow Battery Active-Materials
;
_journal_name_full 'Chemical Science'
_journal_paper_doi 10.1039/D1SC04990A
_journal_year 2021
_chemical_formula_sum 'C22 H48 N4 O12 V'
_chemical_formula_weight 611.58
_chemical_name_systematic 'Trimethylbutylammonium vanadium(iv)-bis-hydroxyiminodiacetate'
_space_group_crystal_system monoclinic
_space_group_IT_number 14
_space_group_name_Hall '-P 2ybc'
_space_group_name_H-M_alt 'P 1 21/c 1'
_atom_sites_solution_hydrogens mixed
_audit_creation_method SHELXL-2014/6
_audit_update_record
;
2021-08-16 deposited with the CCDC.	2021-11-24 downloaded from the CCDC.
;
_cell_angle_alpha 90
_cell_angle_beta 96.632(2)
_cell_angle_gamma 90
_cell_formula_units_Z 4
_cell_length_a 13.3481(10)
_cell_length_b 12.7135(10)
_cell_length_c 18.0999(13)
_cell_measurement_reflns_used 9551
_cell_measurement_temperature 200(2)
_cell_measurement_theta_max 25.36
_cell_measurement_theta_min 3.04
_cell_volume 3051.0(4)
_computing_cell_refinement 'Bruker SAINT'
_computing_data_collection 'Bruker APEX3'
_computing_data_reduction 'Bruker SAINT'
_computing_molecular_graphics 'Bruker SHELXTL'
_computing_publication_material 'Bruker SHELXTL'
_computing_structure_refinement 'SHELXL-2014/6 (Sheldrick, 2014)'
_computing_structure_solution 'SHELXS-97 (Sheldrick 2008)'
_diffrn_ambient_temperature 200(2)
_diffrn_measured_fraction_theta_full 0.998
_diffrn_measured_fraction_theta_max 0.996
_diffrn_measurement_device_type 'Bruker APEX-III Cmos'
_diffrn_measurement_method '\f and \w scans'
_diffrn_radiation_type MoK\a
_diffrn_radiation_wavelength 0.71073
_diffrn_reflns_av_R_equivalents 0.0474
_diffrn_reflns_av_unetI/netI 0.0171
_diffrn_reflns_Laue_measured_fraction_full 0.998
_diffrn_reflns_Laue_measured_fraction_max 0.996
_diffrn_reflns_limit_h_max 16
_diffrn_reflns_limit_h_min -16
_diffrn_reflns_limit_k_max 15
_diffrn_reflns_limit_k_min -15
_diffrn_reflns_limit_l_max 21
_diffrn_reflns_limit_l_min -21
_diffrn_reflns_number 82551
_diffrn_reflns_point_group_measured_fraction_full 0.998
_diffrn_reflns_point_group_measured_fraction_max 0.996
_diffrn_reflns_theta_full 25.242
_diffrn_reflns_theta_max 25.442
_diffrn_reflns_theta_min 3.043
_exptl_absorpt_coefficient_mu 0.387
_exptl_absorpt_correction_T_max 0.745
_exptl_absorpt_correction_T_min 0.689
_exptl_absorpt_correction_type multi-scan
_exptl_absorpt_process_details sadabs
_exptl_crystal_colour blue
_exptl_crystal_density_diffrn 1.331
_exptl_crystal_description BLOCK
_exptl_crystal_F_000 1308
_exptl_crystal_size_max 0.320
_exptl_crystal_size_mid 0.280
_exptl_crystal_size_min 0.270
_refine_diff_density_max 0.752
_refine_diff_density_min -0.504
_refine_diff_density_rms 0.048
_refine_ls_extinction_coef 0.0035(4)
_refine_ls_extinction_expression Fc^*^=kFc[1+0.001xFc^2^\l^3^/sin(2\q)]^-1/4^
_refine_ls_extinction_method SHELXL
_refine_ls_goodness_of_fit_ref 1.085
_refine_ls_hydrogen_treatment mixed
_refine_ls_matrix_type full
_refine_ls_number_parameters 390
_refine_ls_number_reflns 5619
_refine_ls_number_restraints 370
_refine_ls_restrained_S_all 1.074
_refine_ls_R_factor_all 0.0443
_refine_ls_R_factor_gt 0.0358
_refine_ls_shift/su_max 0.003
_refine_ls_shift/su_mean 0.000
_refine_ls_structure_factor_coef Fsqd
_refine_ls_weighting_details 'w=1/[\s^2^(Fo^2^)+(0.0265P)^2^+2.8892P] where P=(Fo^2^+2Fc^2^)/3'
_refine_ls_weighting_scheme calc
_refine_ls_wR_factor_gt 0.0802
_refine_ls_wR_factor_ref 0.0857
_reflns_Friedel_coverage 0.000
_reflns_number_gt 4863
_reflns_number_total 5619
_reflns_threshold_expression 'I > 2\s(I)'
_cod_data_source_file d1sc04990a2.cif
_cod_data_source_block UMD1830B_a
_cod_original_sg_symbol_H-M 'P 21/c'
_cod_database_code 1565410
_shelx_space_group_comment
; 
The symmetry employed for this shelxl refinement is uniquely defined 
by the following loop, which should always be used as a source of 
symmetry information in preference to the above space-group names. 
They are only intended as comments. 
;
_shelx_estimated_absorpt_t_min 0.886
_shelx_estimated_absorpt_t_max 0.903
_shelxl_version_number 2014/6

loop_
_space_group_symop_operation_xyz
'x, y, z'
'-x, y+1/2, -z+1/2'
'-x, -y, -z'
'x, -y-1/2, z-1/2'

loop_
_atom_site_label
_atom_site_type_symbol
_atom_site_fract_x
_atom_site_fract_y
_atom_site_fract_z
_atom_site_U_iso_or_equiv
_atom_site_adp_type
_atom_site_occupancy
_atom_site_site_symmetry_order
_atom_site_calc_flag
_atom_site_refinement_flags_posn
_atom_site_refinement_flags_adp
_atom_site_refinement_flags_occupancy
_atom_site_disorder_assembly
_atom_site_disorder_group
V1 V 0.22381(2) 0.69795(2) 0.71855(2) 0.01786(10) Uani 1 1 d . U . . .
O1 O 0.08348(9) 0.64200(11) 0.67514(8) 0.0285(3) Uani 1 1 d . U . . .
O1W O 0.33328(14) 0.13822(16) 0.68745(14) 0.0639(6) Uani 1 1 d D . . . .
H1WA H 0.362(3) 0.0794(17) 0.676(2) 0.096 Uiso 1 1 d D U . . .
H1WB H 0.377(2) 0.189(2) 0.683(2) 0.096 Uiso 1 1 d D U . . .
O2W O 0.47012(13) 0.29752(12) 0.67446(10) 0.0472(4) Uani 1 1 d D . . . .
H2WA H 0.5217(15) 0.308(2) 0.7073(13) 0.071 Uiso 1 1 d D U . . .
H2WB H 0.447(2) 0.3590(13) 0.6587(16) 0.071 Uiso 1 1 d D U . . .
O2 O -0.04385(12) 0.66378(15) 0.58525(11) 0.0587(5) Uani 1 1 d . U . . .
O3 O 0.15360(9) 0.83277(10) 0.70110(7) 0.0235(3) Uani 1 1 d . U . . .
O4 O 0.41611(12) 0.93570(12) 0.67667(10) 0.0458(4) Uani 1 1 d . U . . .
O5 O 0.35063(9) 0.79316(10) 0.72357(7) 0.0251(3) Uani 1 1 d . U . . .
O6 O 0.28615(9) 0.61564(10) 0.63607(7) 0.0233(3) Uani 1 1 d . U . . .
O7 O 0.39151(11) 0.48628(12) 0.61475(8) 0.0345(3) Uani 1 1 d . U . . .
O8 O 0.22587(9) 0.55792(10) 0.76339(7) 0.0252(3) Uani 1 1 d . U . . .
O9 O 0.26043(12) 0.71906(12) 0.94569(8) 0.0390(4) Uani 1 1 d . U . . .
O10 O 0.20754(10) 0.74268(11) 0.82574(7) 0.0277(3) Uani 1 1 d . U . . .
N1 N 0.18568(11) 0.79899(12) 0.63507(8) 0.0192(3) Uani 1 1 d . U . . .
N2 N 0.32090(11) 0.60178(12) 0.77863(8) 0.0216(3) Uani 1 1 d . U . . .
N3 N 0.10155(13) 0.29622(13) 0.68100(10) 0.0306(4) Uani 1 1 d . U . . .
N4 N 0.71895(12) 0.52119(13) 0.58546(10) 0.0306(4) Uani 1 1 d . U . . .
C1 C 0.04108(14) 0.68480(16) 0.61564(12) 0.0308(4) Uani 1 1 d . U . . .
C2 C 0.10296(14) 0.76675(15) 0.58002(10) 0.0248(4) Uani 1 1 d . U . . .
H2A H 0.1298 0.7367 0.5358 0.030 Uiso 1 1 calc R U . . .
H2B H 0.0603 0.8282 0.5639 0.030 Uiso 1 1 calc R U . . .
C3 C 0.26554(14) 0.86578(15) 0.61245(10) 0.0256(4) Uani 1 1 d . U . . .
H3A H 0.2399 0.9380 0.6023 0.031 Uiso 1 1 calc R U . . .
H3B H 0.2896 0.8378 0.5666 0.031 Uiso 1 1 calc R U . . .
C4 C 0.35113(14) 0.86687(15) 0.67541(11) 0.0265(4) Uani 1 1 d . U . . .
C5 C 0.35490(13) 0.54896(15) 0.65655(10) 0.0235(4) Uani 1 1 d . U . . .
C6 C 0.39479(14) 0.54940(16) 0.73863(10) 0.0277(4) Uani 1 1 d . U . . .
H6A H 0.4055 0.4764 0.7569 0.033 Uiso 1 1 calc R U . . .
H6B H 0.4600 0.5872 0.7464 0.033 Uiso 1 1 calc R U . . .
C7 C 0.34495(15) 0.62626(16) 0.85737(10) 0.0275(4) Uani 1 1 d . U . . .
H7A H 0.4122 0.6597 0.8663 0.033 Uiso 1 1 calc R U . . .
H7B H 0.3459 0.5610 0.8873 0.033 Uiso 1 1 calc R U . . .
C8 C 0.26460(15) 0.70078(15) 0.87936(10) 0.0262(4) Uani 1 1 d . U . . .
C9 C 0.06818(16) 0.18227(16) 0.68148(11) 0.0303(4) Uani 1 1 d . U . . .
H9A H 0.1293 0.1375 0.6876 0.036 Uiso 1 1 calc R U . . .
H9B H 0.0322 0.1712 0.7257 0.036 Uiso 1 1 calc R U . . .
C10 C 0.00107(16) 0.14410(16) 0.61403(11) 0.0307(4) Uani 1 1 d . U . . .
H10A H 0.0381 0.1463 0.5697 0.037 Uiso 1 1 calc R U . . .
H10B H -0.0589 0.1901 0.6047 0.037 Uiso 1 1 calc R U . . .
C11 C -0.03158(17) 0.03170(17) 0.62815(13) 0.0361(5) Uani 1 1 d . U . . .
H11A H 0.0290 -0.0138 0.6346 0.043 Uiso 1 1 calc R U . . .
H11B H -0.0627 0.0299 0.6752 0.043 Uiso 1 1 calc R U . . .
C12 C -0.10593(17) -0.01304(19) 0.56623(14) 0.0438(6) Uani 1 1 d . U . . .
H12A H -0.1208 -0.0864 0.5775 0.066 Uiso 1 1 calc R U . . .
H12B H -0.0766 -0.0097 0.5191 0.066 Uiso 1 1 calc R U . . .
H12C H -0.1684 0.0282 0.5621 0.066 Uiso 1 1 calc R U . . .
C13 C 0.01363(18) 0.36916(18) 0.67882(16) 0.0474(6) Uani 1 1 d . U . . .
H13A H -0.0248 0.3535 0.7205 0.071 Uiso 1 1 calc R U . . .
H13B H -0.0298 0.3599 0.6318 0.071 Uiso 1 1 calc R U . . .
H13C H 0.0378 0.4419 0.6828 0.071 Uiso 1 1 calc R U . . .
C14 C 0.15961(18) 0.3185(2) 0.61731(14) 0.0467(6) Uani 1 1 d . U . . .
H14A H 0.2144 0.2673 0.6170 0.070 Uiso 1 1 calc R U . . .
H14B H 0.1879 0.3896 0.6223 0.070 Uiso 1 1 calc R U . . .
H14C H 0.1147 0.3133 0.5706 0.070 Uiso 1 1 calc R U . . .
C15 C 0.1693(2) 0.3137(2) 0.75212(14) 0.0480(6) Uani 1 1 d . U . . .
H15A H 0.1329 0.2962 0.7945 0.072 Uiso 1 1 calc R U . . .
H15B H 0.1902 0.3876 0.7554 0.072 Uiso 1 1 calc R U . . .
H15C H 0.2290 0.2686 0.7528 0.072 Uiso 1 1 calc R U . . .
C16 C 0.69879(18) 0.63322(18) 0.56026(15) 0.0450(6) Uani 1 1 d D U . . .
H16A H 0.6699 0.6331 0.5073 0.054 Uiso 0.478(12) 1 calc R U P A 1
H16B H 0.7634 0.6721 0.5640 0.054 Uiso 0.478(12) 1 calc R U P A 1
H16C H 0.6876 0.6328 0.5052 0.054 Uiso 0.522(12) 1 calc R U P A 2
H16D H 0.7612 0.6740 0.5746 0.054 Uiso 0.522(12) 1 calc R U P A 2
C17 C 0.6256(7) 0.6907(8) 0.6066(5) 0.0359(17) Uani 0.478(12) 1 d D U P A 1
H17A H 0.5600 0.6537 0.5999 0.043 Uiso 0.478(12) 1 calc R U P A 1
H17B H 0.6524 0.6851 0.6598 0.043 Uiso 0.478(12) 1 calc R U P A 1
C18 C 0.6072(15) 0.8071(11) 0.5879(7) 0.077(2) Uani 0.478(12) 1 d D U P A 1
H18A H 0.5417 0.8274 0.6045 0.093 Uiso 0.478(12) 1 calc R U P A 1
H18B H 0.6601 0.8488 0.6176 0.093 Uiso 0.478(12) 1 calc R U P A 1
C19 C 0.6058(12) 0.8384(12) 0.5078(6) 0.101(3) Uani 0.478(12) 1 d D U P A 1
H19A H 0.5905 0.9136 0.5024 0.152 Uiso 0.478(12) 1 calc R U P A 1
H19B H 0.5541 0.7977 0.4773 0.152 Uiso 0.478(12) 1 calc R U P A 1
H19C H 0.6720 0.8243 0.4914 0.152 Uiso 0.478(12) 1 calc R U P A 1
C17A C 0.6139(9) 0.6924(10) 0.5871(8) 0.083(4) Uani 0.522(12) 1 d D U P A 2
H17C H 0.6094 0.6740 0.6397 0.100 Uiso 0.522(12) 1 calc R U P A 2
H17D H 0.5500 0.6711 0.5577 0.100 Uiso 0.522(12) 1 calc R U P A 2
C18A C 0.6270(12) 0.8121(10) 0.5806(8) 0.077(2) Uani 0.522(12) 1 d D U P A 2
H18C H 0.6120 0.8492 0.6261 0.093 Uiso 0.522(12) 1 calc R U P A 2
H18D H 0.6956 0.8310 0.5694 0.093 Uiso 0.522(12) 1 calc R U P A 2
C19A C 0.5488(10) 0.8337(11) 0.5159(6) 0.101(3) Uani 0.522(12) 1 d D U P A 2
H19D H 0.5320 0.9087 0.5146 0.152 Uiso 0.522(12) 1 calc R U P A 2
H19E H 0.4881 0.7924 0.5213 0.152 Uiso 0.522(12) 1 calc R U P A 2
H19F H 0.5753 0.8140 0.4695 0.152 Uiso 0.522(12) 1 calc R U P A 2
C20 C 0.62366(18) 0.4581(2) 0.57425(18) 0.0552(7) Uani 1 1 d . U . . .
H20A H 0.5762 0.4844 0.6074 0.083 Uiso 1 1 calc R U . . .
H20B H 0.6389 0.3840 0.5856 0.083 Uiso 1 1 calc R U . . .
H20C H 0.5935 0.4646 0.5225 0.083 Uiso 1 1 calc R U . . .
C21 C 0.7656(2) 0.5169(2) 0.66439(12) 0.0506(7) Uani 1 1 d . U . . .
H21A H 0.7188 0.5468 0.6967 0.076 Uiso 1 1 calc R U . . .
H21B H 0.8284 0.5575 0.6698 0.076 Uiso 1 1 calc R U . . .
H21C H 0.7801 0.4436 0.6786 0.076 Uiso 1 1 calc R U . . .
C22 C 0.79159(16) 0.47405(19) 0.53832(12) 0.0369(5) Uani 1 1 d . U . . .
H22A H 0.7623 0.4751 0.4861 0.055 Uiso 1 1 calc R U . . .
H22B H 0.8059 0.4013 0.5539 0.055 Uiso 1 1 calc R U . . .
H22C H 0.8543 0.5148 0.5439 0.055 Uiso 1 1 calc R U . . .

loop_
_atom_site_aniso_label
_atom_site_aniso_U_11
_atom_site_aniso_U_22
_atom_site_aniso_U_33
_atom_site_aniso_U_23
_atom_site_aniso_U_13
_atom_site_aniso_U_12
V1 0.01756(16) 0.01817(16) 0.01764(16) 0.00022(12) 0.00123(11) 0.00077(12)
O1 0.0204(7) 0.0292(7) 0.0355(8) 0.0027(6) 0.0009(6) -0.0050(6)
O1W 0.0438(11) 0.0477(11) 0.1044(16) 0.0105(12) 0.0261(11) -0.0005(9)
O2W 0.0428(10) 0.0290(8) 0.0639(11) -0.0028(8) -0.0194(8) -0.0007(7)
O2 0.0304(9) 0.0661(12) 0.0733(13) 0.0158(10) -0.0208(8) -0.0191(8)
O3 0.0277(7) 0.0241(7) 0.0187(6) -0.0023(5) 0.0033(5) 0.0061(5)
O4 0.0362(9) 0.0372(9) 0.0601(11) 0.0109(8) -0.0111(7) -0.0190(7)
O5 0.0232(7) 0.0256(7) 0.0247(7) 0.0020(5) -0.0041(5) -0.0038(5)
O6 0.0236(6) 0.0261(7) 0.0197(6) -0.0021(5) 0.0003(5) 0.0052(5)
O7 0.0356(8) 0.0393(8) 0.0284(7) -0.0063(6) 0.0033(6) 0.0160(7)
O8 0.0243(7) 0.0217(7) 0.0293(7) 0.0030(5) 0.0017(5) -0.0026(5)
O9 0.0583(10) 0.0402(9) 0.0192(7) -0.0010(6) 0.0076(6) 0.0016(7)
O10 0.0369(8) 0.0278(7) 0.0193(6) 0.0016(5) 0.0074(6) 0.0046(6)
N1 0.0190(7) 0.0209(8) 0.0172(7) -0.0022(6) 0.0002(6) 0.0005(6)
N2 0.0211(8) 0.0225(8) 0.0206(8) 0.0003(6) 0.0001(6) 0.0006(6)
N3 0.0289(9) 0.0256(9) 0.0375(10) 0.0011(7) 0.0051(7) -0.0026(7)
N4 0.0269(9) 0.0292(9) 0.0354(9) 0.0048(7) 0.0022(7) -0.0007(7)
C1 0.0204(9) 0.0315(11) 0.0388(11) -0.0009(9) -0.0036(8) -0.0011(8)
C2 0.0210(9) 0.0290(10) 0.0225(9) -0.0019(8) -0.0053(7) 0.0021(8)
C3 0.0270(10) 0.0256(10) 0.0238(9) 0.0041(8) 0.0004(8) -0.0044(8)
C4 0.0234(9) 0.0252(10) 0.0303(10) -0.0008(8) -0.0002(8) -0.0035(8)
C5 0.0202(9) 0.0253(10) 0.0249(9) -0.0015(8) 0.0028(7) 0.0012(8)
C6 0.0246(10) 0.0322(11) 0.0255(10) -0.0008(8) -0.0009(8) 0.0084(8)
C7 0.0340(11) 0.0298(10) 0.0178(9) 0.0029(8) -0.0014(8) 0.0002(8)
C8 0.0363(11) 0.0231(9) 0.0199(9) 0.0009(8) 0.0063(8) -0.0050(8)
C9 0.0357(11) 0.0249(10) 0.0307(11) 0.0025(8) 0.0056(9) -0.0022(8)
C10 0.0314(11) 0.0311(11) 0.0303(11) -0.0013(9) 0.0058(8) 0.0014(9)
C11 0.0395(12) 0.0287(11) 0.0405(12) -0.0043(9) 0.0067(10) -0.0006(9)
C12 0.0371(12) 0.0370(13) 0.0579(15) -0.0137(11) 0.0081(11) -0.0022(10)
C13 0.0390(13) 0.0286(12) 0.0759(18) -0.0037(12) 0.0120(12) 0.0033(10)
C14 0.0410(13) 0.0510(15) 0.0506(14) 0.0116(12) 0.0166(11) -0.0068(11)
C15 0.0570(15) 0.0386(13) 0.0456(14) -0.0056(11) -0.0064(11) -0.0109(12)
C16 0.0394(13) 0.0342(12) 0.0592(15) 0.0141(11) -0.0037(11) -0.0007(10)
C17 0.027(3) 0.033(3) 0.046(3) 0.000(2) -0.001(3) 0.007(2)
C18 0.071(5) 0.056(2) 0.101(3) 0.000(2) -0.004(3) 0.015(3)
C19 0.105(7) 0.106(4) 0.086(3) 0.011(3) -0.015(5) 0.005(6)
C17A 0.057(5) 0.047(4) 0.138(10) 0.003(5) -0.016(5) 0.015(3)
C18A 0.071(5) 0.056(2) 0.101(3) 0.000(2) -0.004(3) 0.015(3)
C19A 0.105(7) 0.106(4) 0.086(3) 0.011(3) -0.015(5) 0.005(6)
C20 0.0302(12) 0.0403(14) 0.097(2) 0.0091(14) 0.0132(13) -0.0053(10)
C21 0.0698(17) 0.0525(15) 0.0294(12) 0.0015(11) 0.0059(11) 0.0162(13)
C22 0.0336(11) 0.0443(13) 0.0331(11) -0.0063(10) 0.0049(9) -0.0045(10)

loop_
_atom_type_symbol
_atom_type_description
_atom_type_scat_dispersion_real
_atom_type_scat_dispersion_imag
_atom_type_scat_source
C C 0.0033 0.0016 'International Tables Vol C Tables 4.2.6.8 and 6.1.1.4'
H H 0.0000 0.0000 'International Tables Vol C Tables 4.2.6.8 and 6.1.1.4'
N N 0.0061 0.0033 'International Tables Vol C Tables 4.2.6.8 and 6.1.1.4'
O O 0.0106 0.0060 'International Tables Vol C Tables 4.2.6.8 and 6.1.1.4'
V V 0.3005 0.5294 'International Tables Vol C Tables 4.2.6.8 and 6.1.1.4'

loop_
_geom_angle_atom_site_label_1
_geom_angle_atom_site_label_2
_geom_angle_atom_site_label_3
_geom_angle
_geom_angle_site_symmetry_1
_geom_angle_site_symmetry_3
_geom_angle_publ_flag
O8 V1 O3 147.77(6) . . ?
O8 V1 N1 152.48(6) . . ?
O3 V1 N1 40.83(5) . . ?
O8 V1 N2 40.85(6) . . ?
O3 V1 N2 152.35(6) . . ?
N1 V1 N2 152.96(6) . . ?
O8 V1 O10 81.85(5) . . ?
O3 V1 O10 79.03(5) . . ?
N1 V1 O10 119.25(6) . . ?
N2 V1 O10 77.84(6) . . ?
O8 V1 O1 79.25(5) . . ?
O3 V1 O1 81.06(5) . . ?
N1 V1 O1 78.13(6) . . ?
N2 V1 O1 119.68(6) . . ?
O10 V1 O1 105.26(6) . . ?
O8 V1 O5 122.74(5) . . ?
O3 V1 O5 82.50(5) . . ?
N1 V1 O5 78.10(5) . . ?
N2 V1 O5 81.91(6) . . ?
O10 V1 O5 88.39(5) . . ?
O1 V1 O5 156.13(5) . . ?
O8 V1 O6 81.48(5) . . ?
O3 V1 O6 123.29(5) . . ?
N1 V1 O6 82.46(5) . . ?
N2 V1 O6 78.18(6) . . ?
O10 V1 O6 155.92(5) . . ?
O1 V1 O6 88.52(5) . . ?
O5 V1 O6 86.14(5) . . ?
C1 O1 V1 117.78(12) . . ?
H1WA O1W H1WB 107(3) . . ?
H2WA O2W H2WB 108(3) . . ?
N1 O3 V1 71.22(8) . . ?
C4 O5 V1 117.75(11) . . ?
C5 O6 V1 117.52(11) . . ?
N2 O8 V1 71.62(8) . . ?
C8 O10 V1 118.82(12) . . ?
O3 N1 C2 113.08(13) . . ?
O3 N1 C3 111.78(14) . . ?
C2 N1 C3 119.49(14) . . ?
O3 N1 V1 67.95(8) . . ?
C2 N1 V1 116.20(12) . . ?
C3 N1 V1 117.06(11) . . ?
O8 N2 C6 112.08(14) . . ?
O8 N2 C7 111.97(14) . . ?
C6 N2 C7 120.02(15) . . ?
O8 N2 V1 67.53(8) . . ?
C6 N2 V1 116.27(11) . . ?
C7 N2 V1 117.06(12) . . ?
C14 N3 C13 109.84(18) . . ?
C14 N3 C15 108.65(18) . . ?
C13 N3 C15 108.95(19) . . ?
C14 N3 C9 111.47(17) . . ?
C13 N3 C9 111.30(16) . . ?
C15 N3 C9 106.52(16) . . ?
C22 N4 C21 107.86(17) . . ?
C22 N4 C20 107.80(18) . . ?
C21 N4 C20 111.3(2) . . ?
C22 N4 C16 108.15(17) . . ?
C21 N4 C16 111.33(18) . . ?
C20 N4 C16 110.20(17) . . ?
O2 C1 O1 125.4(2) . . ?
O2 C1 C2 118.50(19) . . ?
O1 C1 C2 116.10(16) . . ?
N1 C2 C1 107.98(15) . . ?
N1 C2 H2A 110.1 . . ?
C1 C2 H2A 110.1 . . ?
N1 C2 H2B 110.1 . . ?
C1 C2 H2B 110.1 . . ?
H2A C2 H2B 108.4 . . ?
N1 C3 C4 107.81(15) . . ?
N1 C3 H3A 110.1 . . ?
C4 C3 H3A 110.1 . . ?
N1 C3 H3B 110.1 . . ?
C4 C3 H3B 110.1 . . ?
H3A C3 H3B 108.5 . . ?
O4 C4 O5 124.53(18) . . ?
O4 C4 C3 119.24(18) . . ?
O5 C4 C3 116.22(16) . . ?
O7 C5 O6 124.97(17) . . ?
O7 C5 C6 118.79(17) . . ?
O6 C5 C6 116.23(16) . . ?
N2 C6 C5 107.94(15) . . ?
N2 C6 H6A 110.1 . . ?
C5 C6 H6A 110.1 . . ?
N2 C6 H6B 110.1 . . ?
C5 C6 H6B 110.1 . . ?
H6A C6 H6B 108.4 . . ?
N2 C7 C8 107.88(15) . . ?
N2 C7 H7A 110.1 . . ?
C8 C7 H7A 110.1 . . ?
N2 C7 H7B 110.1 . . ?
C8 C7 H7B 110.1 . . ?
H7A C7 H7B 108.4 . . ?
O9 C8 O10 124.87(19) . . ?
O9 C8 C7 119.11(18) . . ?
O10 C8 C7 115.97(16) . . ?
C10 C9 N3 116.75(17) . . ?
C10 C9 H9A 108.1 . . ?
N3 C9 H9A 108.1 . . ?
C10 C9 H9B 108.1 . . ?
N3 C9 H9B 108.1 . . ?
H9A C9 H9B 107.3 . . ?
C9 C10 C11 108.70(17) . . ?
C9 C10 H10A 110.0 . . ?
C11 C10 H10A 110.0 . . ?
C9 C10 H10B 110.0 . . ?
C11 C10 H10B 110.0 . . ?
H10A C10 H10B 108.3 . . ?
C12 C11 C10 113.74(19) . . ?
C12 C11 H11A 108.8 . . ?
C10 C11 H11A 108.8 . . ?
C12 C11 H11B 108.8 . . ?
C10 C11 H11B 108.8 . . ?
H11A C11 H11B 107.7 . . ?
C11 C12 H12A 109.5 . . ?
C11 C12 H12B 109.5 . . ?
H12A C12 H12B 109.5 . . ?
C11 C12 H12C 109.5 . . ?
H12A C12 H12C 109.5 . . ?
H12B C12 H12C 109.5 . . ?
N3 C13 H13A 109.5 . . ?
N3 C13 H13B 109.5 . . ?
H13A C13 H13B 109.5 . . ?
N3 C13 H13C 109.5 . . ?
H13A C13 H13C 109.5 . . ?
H13B C13 H13C 109.5 . . ?
N3 C14 H14A 109.5 . . ?
N3 C14 H14B 109.5 . . ?
H14A C14 H14B 109.5 . . ?
N3 C14 H14C 109.5 . . ?
H14A C14 H14C 109.5 . . ?
H14B C14 H14C 109.5 . . ?
N3 C15 H15A 109.5 . . ?
N3 C15 H15B 109.5 . . ?
H15A C15 H15B 109.5 . . ?
N3 C15 H15C 109.5 . . ?
H15A C15 H15C 109.5 . . ?
H15B C15 H15C 109.5 . . ?
N4 C16 C17A 119.6(6) . . ?
N4 C16 C17 112.6(4) . . ?
N4 C16 H16A 109.1 . . ?
C17 C16 H16A 109.1 . . ?
N4 C16 H16B 109.1 . . ?
C17 C16 H16B 109.1 . . ?
H16A C16 H16B 107.8 . . ?
N4 C16 H16C 107.4 . . ?
C17A C16 H16C 107.4 . . ?
N4 C16 H16D 107.4 . . ?
C17A C16 H16D 107.4 . . ?
H16C C16 H16D 106.9 . . ?
C18 C17 C16 115.7(9) . . ?
C18 C17 H17A 108.4 . . ?
C16 C17 H17A 108.4 . . ?
C18 C17 H17B 108.4 . . ?
C16 C17 H17B 108.4 . . ?
H17A C17 H17B 107.4 . . ?
C19 C18 C17 116.9(13) . . ?
C19 C18 H18A 108.1 . . ?
C17 C18 H18A 108.1 . . ?
C19 C18 H18B 108.1 . . ?
C17 C18 H18B 108.1 . . ?
H18A C18 H18B 107.3 . . ?
C18 C19 H19A 109.5 . . ?
C18 C19 H19B 109.5 . . ?
H19A C19 H19B 109.5 . . ?
C18 C19 H19C 109.5 . . ?
H19A C19 H19C 109.5 . . ?
H19B C19 H19C 109.5 . . ?
C16 C17A C18A 112.2(11) . . ?
C16 C17A H17C 109.2 . . ?
C18A C17A H17C 109.2 . . ?
C16 C17A H17D 109.2 . . ?
C18A C17A H17D 109.2 . . ?
H17C C17A H17D 107.9 . . ?
C19A C18A C17A 99.6(11) . . ?
C19A C18A H18C 111.9 . . ?
C17A C18A H18C 111.9 . . ?
C19A C18A H18D 111.9 . . ?
C17A C18A H18D 111.9 . . ?
H18C C18A H18D 109.6 . . ?
C18A C19A H19D 109.5 . . ?
C18A C19A H19E 109.5 . . ?
H19D C19A H19E 109.5 . . ?
C18A C19A H19F 109.5 . . ?
H19D C19A H19F 109.5 . . ?
H19E C19A H19F 109.5 . . ?
N4 C20 H20A 109.5 . . ?
N4 C20 H20B 109.5 . . ?
H20A C20 H20B 109.5 . . ?
N4 C20 H20C 109.5 . . ?
H20A C20 H20C 109.5 . . ?
H20B C20 H20C 109.5 . . ?
N4 C21 H21A 109.5 . . ?
N4 C21 H21B 109.5 . . ?
H21A C21 H21B 109.5 . . ?
N4 C21 H21C 109.5 . . ?
H21A C21 H21C 109.5 . . ?
H21B C21 H21C 109.5 . . ?
N4 C22 H22A 109.5 . . ?
N4 C22 H22B 109.5 . . ?
H22A C22 H22B 109.5 . . ?
N4 C22 H22C 109.5 . . ?
H22A C22 H22C 109.5 . . ?
H22B C22 H22C 109.5 . . ?

loop_
_geom_bond_atom_site_label_1
_geom_bond_atom_site_label_2
_geom_bond_distance
_geom_bond_site_symmetry_2
_geom_bond_publ_flag
V1 O8 1.9553(13) . ?
V1 O3 1.9616(13) . ?
V1 N1 2.0037(15) . ?
V1 N2 2.0079(15) . ?
V1 O10 2.0573(13) . ?
V1 O1 2.0717(13) . ?
V1 O5 2.0745(13) . ?
V1 O6 2.0743(13) . ?
O1 C1 1.279(2) . ?
O1W H1WA 0.877(10) . ?
O1W H1WB 0.875(10) . ?
O2W H2WA 0.867(10) . ?
O2W H2WB 0.877(10) . ?
O2 C1 1.231(2) . ?
O3 N1 1.3837(18) . ?
O4 C4 1.230(2) . ?
O5 C4 1.280(2) . ?
O6 C5 1.273(2) . ?
O7 C5 1.238(2) . ?
O8 N2 1.384(2) . ?
O9 C8 1.230(2) . ?
O10 C8 1.279(2) . ?
N1 C2 1.458(2) . ?
N1 C3 1.458(2) . ?
N2 C6 1.451(2) . ?
N2 C7 1.458(2) . ?
N3 C14 1.489(3) . ?
N3 C13 1.493(3) . ?
N3 C15 1.502(3) . ?
N3 C9 1.516(3) . ?
N4 C22 1.489(3) . ?
N4 C21 1.492(3) . ?
N4 C20 1.498(3) . ?
N4 C16 1.510(3) . ?
C1 C2 1.519(3) . ?
C2 H2A 0.9900 . ?
C2 H2B 0.9900 . ?
C3 C4 1.518(3) . ?
C3 H3A 0.9900 . ?
C3 H3B 0.9900 . ?
C5 C6 1.519(3) . ?
C6 H6A 0.9900 . ?
C6 H6B 0.9900 . ?
C7 C8 1.518(3) . ?
C7 H7A 0.9900 . ?
C7 H7B 0.9900 . ?
C9 C10 1.509(3) . ?
C9 H9A 0.9900 . ?
C9 H9B 0.9900 . ?
C10 C11 1.524(3) . ?
C10 H10A 0.9900 . ?
C10 H10B 0.9900 . ?
C11 C12 1.519(3) . ?
C11 H11A 0.9900 . ?
C11 H11B 0.9900 . ?
C12 H12A 0.9800 . ?
C12 H12B 0.9800 . ?
C12 H12C 0.9800 . ?
C13 H13A 0.9800 . ?
C13 H13B 0.9800 . ?
C13 H13C 0.9800 . ?
C14 H14A 0.9800 . ?
C14 H14B 0.9800 . ?
C14 H14C 0.9800 . ?
C15 H15A 0.9800 . ?
C15 H15B 0.9800 . ?
C15 H15C 0.9800 . ?
C16 C17A 1.487(8) . ?
C16 C17 1.543(6) . ?
C16 H16A 0.9900 . ?
C16 H16B 0.9900 . ?
C16 H16C 0.9900 . ?
C16 H16D 0.9900 . ?
C17 C18 1.532(8) . ?
C17 H17A 0.9900 . ?
C17 H17B 0.9900 . ?
C18 C19 1.503(9) . ?
C18 H18A 0.9900 . ?
C18 H18B 0.9900 . ?
C19 H19A 0.9800 . ?
C19 H19B 0.9800 . ?
C19 H19C 0.9800 . ?
C17A C18A 1.538(8) . ?
C17A H17C 0.9900 . ?
C17A H17D 0.9900 . ?
C18A C19A 1.501(9) . ?
C18A H18C 0.9900 . ?
C18A H18D 0.9900 . ?
C19A H19D 0.9800 . ?
C19A H19E 0.9800 . ?
C19A H19F 0.9800 . ?
C20 H20A 0.9800 . ?
C20 H20B 0.9800 . ?
C20 H20C 0.9800 . ?
C21 H21A 0.9800 . ?
C21 H21B 0.9800 . ?
C21 H21C 0.9800 . ?
C22 H22A 0.9800 . ?
C22 H22B 0.9800 . ?
C22 H22C 0.9800 . ?

loop_
_geom_hbond_atom_site_label_D
_geom_hbond_atom_site_label_H
_geom_hbond_atom_site_label_A
_geom_hbond_distance_DH
_geom_hbond_distance_HA
_geom_hbond_distance_DA
_geom_hbond_angle_DHA
_geom_hbond_site_symmetry_A
C2 H2A O9 0.99 2.58 3.397(2) 139.5 4_575
C3 H3B O9 0.99 2.29 3.198(2) 151.3 4_575
C6 H6A O4 0.99 2.59 3.149(2) 115.6 2_646
C7 H7A O2W 0.99 2.52 3.390(3) 146.7 2_656
C9 H9B O1 0.99 2.53 3.508(2) 171.3 2_546
C10 H10B O10 0.99 2.56 3.349(2) 136.7 2_546
C13 H13A O3 0.98 2.37 3.323(3) 164.8 2_546
C13 H13C O1 0.98 2.62 3.595(3) 171.3 .
C14 H14A O1W 0.98 2.52 3.400(3) 148.8 .
C15 H15C O1W 0.98 2.54 3.425(3) 149.6 .
C15 H15B O8 0.98 2.22 3.197(3) 175.8 .
C20 H20A O7 0.98 2.48 3.285(3) 138.8 .
C20 H20C O7 0.98 2.59 3.476(3) 150.3 3_666
C20 H20B O9 0.98 2.59 3.448(3) 146.4 2_646
C21 H21A O1W 0.98 2.56 3.483(3) 156.3 2_656
C21 H21C O3 0.98 2.66 3.459(3) 139.1 2_646
C21 H21C O10 0.98 2.56 3.507(3) 162.2 2_646
C22 H22A O6 0.98 2.51 3.403(2) 151.2 3_666
C22 H22A O7 0.98 2.63 3.513(3) 149.8 3_666
C22 H22C O2 0.98 2.40 3.307(3) 153.6 1_655
C22 H22B O9 0.98 2.48 3.335(3) 145.6 2_646
O2W H2WA O5 0.867(10) 2.003(13) 2.849(2) 165(3) 2_646
O2W H2WB O7 0.877(10) 1.913(11) 2.787(2) 174(3) .
O1W H1WA O4 0.877(10) 1.964(14) 2.818(3) 164(4) 1_545
O1W H1WB O2W 0.875(10) 1.880(10) 2.755(3) 180(4) .

loop_
_geom_torsion_atom_site_label_1
_geom_torsion_atom_site_label_2
_geom_torsion_atom_site_label_3
_geom_torsion_atom_site_label_4
_geom_torsion
_geom_torsion_site_symmetry_1
_geom_torsion_site_symmetry_2
_geom_torsion_site_symmetry_3
_geom_torsion_site_symmetry_4
_geom_torsion_publ_flag
V1 O3 N1 C2 110.20(13) . . . . ?
V1 O3 N1 C3 -111.51(13) . . . . ?
V1 O8 N2 C6 -110.43(13) . . . . ?
V1 O8 N2 C7 111.34(13) . . . . ?
V1 O1 C1 O2 -176.35(19) . . . . ?
V1 O1 C1 C2 4.7(2) . . . . ?
O3 N1 C2 C1 -54.14(19) . . . . ?
C3 N1 C2 C1 171.08(16) . . . . ?
V1 N1 C2 C1 21.67(18) . . . . ?
O2 C1 C2 N1 164.3(2) . . . . ?
O1 C1 C2 N1 -16.6(2) . . . . ?
O3 N1 C3 C4 56.84(19) . . . . ?
C2 N1 C3 C4 -167.85(15) . . . . ?
V1 N1 C3 C4 -18.70(19) . . . . ?
V1 O5 C4 O4 171.88(17) . . . . ?
V1 O5 C4 C3 -9.2(2) . . . . ?
N1 C3 C4 O4 -163.42(18) . . . . ?
N1 C3 C4 O5 17.6(2) . . . . ?
V1 O6 C5 O7 171.91(15) . . . . ?
V1 O6 C5 C6 -9.2(2) . . . . ?
O8 N2 C6 C5 53.7(2) . . . . ?
C7 N2 C6 C5 -171.82(16) . . . . ?
V1 N2 C6 C5 -21.3(2) . . . . ?
O7 C5 C6 N2 -161.65(17) . . . . ?
O6 C5 C6 N2 19.4(2) . . . . ?
O8 N2 C7 C8 -57.80(19) . . . . ?
C6 N2 C7 C8 167.68(16) . . . . ?
V1 N2 C7 C8 17.33(19) . . . . ?
V1 O10 C8 O9 -178.12(16) . . . . ?
V1 O10 C8 C7 4.1(2) . . . . ?
N2 C7 C8 O9 168.63(17) . . . . ?
N2 C7 C8 O10 -13.5(2) . . . . ?
C14 N3 C9 C10 -59.9(2) . . . . ?
C13 N3 C9 C10 63.1(2) . . . . ?
C15 N3 C9 C10 -178.29(19) . . . . ?
N3 C9 C10 C11 -174.96(17) . . . . ?
C9 C10 C11 C12 175.79(18) . . . . ?
C22 N4 C16 C17A 167.8(7) . . . . ?
C21 N4 C16 C17A -73.9(7) . . . . ?
C20 N4 C16 C17A 50.2(7) . . . . ?
C22 N4 C16 C17 -178.9(5) . . . . ?
C21 N4 C16 C17 -60.5(5) . . . . ?
C20 N4 C16 C17 63.5(5) . . . . ?
N4 C16 C17 C18 175.9(9) . . . . ?
C16 C17 C18 C19 35(2) . . . . ?
N4 C16 C17A C18A 159.1(7) . . . . ?
C16 C17A C18A C19A 106.7(15) . . . . ?
